data_1551564
loop_
_publ_author_name
'MIKURIYA, Masahiro'
'SATO, Yuya'
'YOSHIOKA, Daisuke'

_publ_section_title
;
 \m-Phenolato-\m-benzoato-bridged Dinuclear Copper(II) Cluster with a
 Ferromagnetic Coupling
;
_journal_issue 0
_journal_name_full 'X-ray Structure Analysis Online'
_journal_page_first 51
_journal_paper_doi 10.2116/xraystruct.34.51
_journal_volume 34
_journal_year 2018
_chemical_formula_sum 'C34 H31 Cl3 Cu2 N4 O6'
_chemical_formula_weight 825.06
_space_group_crystal_system monoclinic
_space_group_IT_number 15
_space_group_name_Hall '-C 2yc'
_space_group_name_H-M_alt 'C 1 2/c 1'
_symmetry_space_group_name_Hall '-C 2yc'
_symmetry_space_group_name_H-M 'C 1 2/c 1'
_atom_sites_solution_hydrogens mixed
_audit_creation_method SHELXL-2014/7
_cell_angle_alpha 90
_cell_angle_beta 109.073(3)
_cell_angle_gamma 90
_cell_formula_units_Z 8
_cell_length_a 26.016(7)
_cell_length_b 15.634(4)
_cell_length_c 18.360(5)
_cell_measurement_reflns_used 20648
_cell_measurement_temperature 90(2)
_cell_measurement_theta_max 28.807
_cell_measurement_theta_min 1.544
_cell_volume 7058(3)
_computing_cell_refinement 'SAINT V8.35A (Bruker AXS Inc., 2015)'
_computing_data_collection 'APEX3 (Bruker AXS)'
_computing_data_reduction 'SAINT V8.35A (Bruker AXS Inc., 2015)'
_computing_structure_refinement 'SHELXL-2014/7 (Sheldrick, 2014)'
_computing_structure_solution 'XT, VERSION 2014/4'
_diffrn_ambient_temperature 90(2)
_diffrn_measured_fraction_theta_full 1.000
_diffrn_measured_fraction_theta_max 0.920
_diffrn_measurement_device_type 'CCD area detector'
_diffrn_measurement_method 'phi and omega scans'
_diffrn_radiation_type MoK\a
_diffrn_radiation_wavelength 0.71073
_diffrn_reflns_av_R_equivalents 0.0668
_diffrn_reflns_av_unetI/netI 0.0990
_diffrn_reflns_Laue_measured_fraction_full 1.000
_diffrn_reflns_Laue_measured_fraction_max 0.920
_diffrn_reflns_limit_h_max 34
_diffrn_reflns_limit_h_min -34
_diffrn_reflns_limit_k_max 20
_diffrn_reflns_limit_k_min -9
_diffrn_reflns_limit_l_max 23
_diffrn_reflns_limit_l_min -24
_diffrn_reflns_number 20648
_diffrn_reflns_point_group_measured_fraction_full 1.000
_diffrn_reflns_point_group_measured_fraction_max 0.920
_diffrn_reflns_theta_full 25.242
_diffrn_reflns_theta_max 28.807
_diffrn_reflns_theta_min 1.544
_diffrn_source 'sealed tube'
_exptl_absorpt_coefficient_mu 1.482
_exptl_absorpt_correction_T_max 0.831
_exptl_absorpt_correction_T_min 0.665
_exptl_absorpt_correction_type multi-scan
_exptl_absorpt_process_details SADABS
_exptl_crystal_colour green
_exptl_crystal_density_diffrn 1.553
_exptl_crystal_description block
_exptl_crystal_F_000 3360
_exptl_crystal_size_max 0.300
_exptl_crystal_size_mid 0.170
_exptl_crystal_size_min 0.130
_refine_diff_density_max 0.879
_refine_diff_density_min -0.692
_refine_diff_density_rms 0.093
_refine_ls_extinction_method none
_refine_ls_goodness_of_fit_ref 1.030
_refine_ls_hydrogen_treatment mixed
_refine_ls_matrix_type full
_refine_ls_number_parameters 460
_refine_ls_number_reflns 8488
_refine_ls_number_restraints 0
_refine_ls_restrained_S_all 1.030
_refine_ls_R_factor_all 0.1030
_refine_ls_R_factor_gt 0.0543
_refine_ls_shift/su_max 0.001
_refine_ls_shift/su_mean 0.000
_refine_ls_structure_factor_coef Fsqd
_refine_ls_weighting_details 'w=1/[\s^2^(Fo^2^)+(0.0520P)^2^+1.7504P] where P=(Fo^2^+2Fc^2^)/3'
_refine_ls_weighting_scheme calc
_refine_ls_wR_factor_gt 0.1214
_refine_ls_wR_factor_ref 0.1396
_reflns_Friedel_coverage 0.000
_reflns_number_gt 5297
_reflns_number_total 8488
_reflns_threshold_expression 'I > 2\s(I)'
_cod_data_source_file 34_51_1.txt
_cod_data_source_block cu1141m_0m_sq
_cod_depositor_comments
;
The following automatic conversions were performed:

'_exptl_absorpt_correction_type' value 'Multi-Scan' changed to
'multi-scan' according to
/home/andrius/struct/COD-crude-data/automatic-downloads/current/J-STAGE/lib/dictionaries/cif_core.dic
dictionary named 'cif_core.dic' version 2.4.2 from 2011-04-26.

Automatic conversion script
Id: cif_fix_values 6524 2018-11-02 12:15:13Z antanas 
;
_cod_original_cell_volume 7057(3)
_cod_database_code 1551564
_shelx_shelxl_version_number 2014/7
_shelx_space_group_comment
;
The symmetry employed for this shelxl refinement is uniquely defined
by the following loop, which should always be used as a source of
symmetry information in preference to the above space-group names.
They are only intended as comments.
;
_shelx_estimated_absorpt_t_min 0.665
_shelx_estimated_absorpt_t_max 0.831

loop_
_space_group_symop_operation_xyz
'x, y, z'
'-x, y, -z+1/2'
'x+1/2, y+1/2, z'
'-x+1/2, y+1/2, -z+1/2'
'-x, -y, -z'
'x, -y, z-1/2'
'-x+1/2, -y+1/2, -z'
'x+1/2, -y+1/2, z-1/2'

loop_
_atom_site_label
_atom_site_type_symbol
_atom_site_fract_x
_atom_site_fract_y
_atom_site_fract_z
_atom_site_U_iso_or_equiv
_atom_site_adp_type
_atom_site_occupancy
_atom_site_site_symmetry_order
_atom_site_calc_flag
_atom_site_refinement_flags_posn
_atom_site_refinement_flags_adp
_atom_site_refinement_flags_occupancy
_atom_site_disorder_assembly
_atom_site_disorder_group
Cu1 Cu 0.34219(2) 0.33785(3) 0.18838(3) 0.03319(14) Uani 1 1 d . . . . .
Cu2 Cu 0.29267(2) 0.24877(3) 0.30592(3) 0.02764(13) Uani 1 1 d . . . . .
Cl1A Cl 0.4685(4) 0.7175(9) 0.0958(5) 0.0547(19) Uani 0.55(4) 1 d . . P A 1
Cl1B Cl 0.4635(2) 0.7393(10) 0.125(2) 0.070(5) Uani 0.45(4) 1 d . . P A 2
Cl2 Cl 0.53523(4) 0.03968(6) 0.38790(6) 0.0370(2) Uani 1 1 d . . . . .
Cl3 Cl 0.12243(5) 0.38594(8) 0.52491(6) 0.0516(3) Uani 1 1 d . . . . .
O1 O 0.36389(11) 0.45018(18) 0.22720(17) 0.0438(7) Uani 1 1 d . . . . .
O2 O 0.36023(10) 0.29603(16) 0.29898(15) 0.0321(6) Uani 1 1 d . . . . .
O3 O 0.28997(10) 0.33476(16) 0.37858(14) 0.0306(6) Uani 1 1 d . . . . .
O4 O 0.26171(9) 0.34241(15) 0.19636(14) 0.0288(6) Uani 1 1 d . . . . .
O5 O 0.22309(11) 0.38328(18) 0.07440(15) 0.0388(7) Uani 1 1 d . . . . .
O6 O 0.3535(2) 0.4765(3) 0.3720(3) 0.0676(11) Uani 1 1 d . . . . .
H6A H 0.3779(16) 0.453(3) 0.368(2) 0.022(13) Uiso 1 1 d . . . . .
H6B H 0.331(3) 0.431(5) 0.374(3) 0.10(2) Uiso 1 1 d . . . . .
N1 N 0.36340(13) 0.3576(2) 0.0969(2) 0.0419(9) Uani 1 1 d . . . . .
N2 N 0.33315(12) 0.2104(2) 0.14985(17) 0.0295(7) Uani 1 1 d . . . . .
N3 N 0.29446(11) 0.14839(19) 0.23236(16) 0.0262(7) Uani 1 1 d . . . . .
N4 N 0.24236(12) 0.17500(19) 0.33350(17) 0.0275(7) Uani 1 1 d . . . . .
C1 C 0.38642(16) 0.5103(3) 0.1974(3) 0.0514(13) Uani 1 1 d . . . . .
C2 C 0.39323(18) 0.5038(3) 0.1234(3) 0.0528(13) Uani 1 1 d . . . . .
C3 C 0.41737(19) 0.5721(4) 0.0960(4) 0.0677(16) Uani 1 1 d . . . . .
H3 H 0.4215 0.5680 0.0466 0.081 Uiso 1 1 calc R U . . .
C4 C 0.4346(2) 0.6430(4) 0.1389(4) 0.0723(19) Uani 1 1 d . . . . .
C5 C 0.42908(18) 0.6506(3) 0.2123(4) 0.0679(18) Uani 1 1 d . . . . .
H5 H 0.4419 0.7004 0.2425 0.081 Uiso 1 1 calc R U . . .
C6 C 0.40482(16) 0.5852(3) 0.2404(3) 0.0561(14) Uani 1 1 d . . . . .
H6 H 0.4006 0.5911 0.2896 0.067 Uiso 1 1 calc R U . . .
C7 C 0.38285(18) 0.4267(3) 0.0791(3) 0.0527(12) Uani 1 1 d . . . . .
H7 H 0.3911 0.4267 0.0323 0.063 Uiso 1 1 calc R U . . .
C8 C 0.35994(18) 0.2809(3) 0.0499(2) 0.0465(11) Uani 1 1 d . . . . .
H8A H 0.3872 0.2834 0.0229 0.056 Uiso 1 1 calc R U . . .
H8B H 0.3233 0.2761 0.0109 0.056 Uiso 1 1 calc R U . . .
C9 C 0.37098(16) 0.2049(3) 0.1040(2) 0.0390(10) Uani 1 1 d . . . . .
H9A H 0.3649 0.1509 0.0742 0.047 Uiso 1 1 calc R U . . .
H9B H 0.4092 0.2060 0.1387 0.047 Uiso 1 1 calc R U . . .
C10 C 0.34487(14) 0.1451(2) 0.2101(2) 0.0280(8) Uani 1 1 d . . . . .
H10 H 0.3474 0.0879 0.1871 0.034 Uiso 1 1 calc R U . . .
C11 C 0.39616(14) 0.1611(2) 0.2773(2) 0.0296(8) Uani 1 1 d . . . . .
C12 C 0.40087(15) 0.2368(2) 0.3191(2) 0.0309(8) Uani 1 1 d . . . . .
C13 C 0.44756(15) 0.2514(3) 0.3822(2) 0.0352(9) Uani 1 1 d . . . . .
H13 H 0.4511 0.3029 0.4109 0.042 Uiso 1 1 calc R U . . .
C14 C 0.48849(15) 0.1911(3) 0.4029(2) 0.0358(9) Uani 1 1 d . . . . .
H14 H 0.5201 0.2009 0.4460 0.043 Uiso 1 1 calc R U . . .
C15 C 0.48352(15) 0.1162(3) 0.3608(2) 0.0335(9) Uani 1 1 d . . . . .
C16 C 0.43766(14) 0.1008(2) 0.2978(2) 0.0302(8) Uani 1 1 d . . . . .
H16 H 0.4346 0.0496 0.2690 0.036 Uiso 1 1 calc R U . . .
C17 C 0.27625(14) 0.1912(3) 0.1011(2) 0.0320(9) Uani 1 1 d . . . . .
H17A H 0.2756 0.1495 0.0602 0.038 Uiso 1 1 calc R U . . .
H17B H 0.2573 0.2440 0.0766 0.038 Uiso 1 1 calc R U . . .
C18 C 0.24954(14) 0.1537(2) 0.1566(2) 0.0303(8) Uani 1 1 d . . . . .
H18A H 0.2199 0.1913 0.1605 0.036 Uiso 1 1 calc R U . . .
H18B H 0.2344 0.0963 0.1394 0.036 Uiso 1 1 calc R U . . .
C19 C 0.28773(15) 0.0725(2) 0.2771(2) 0.0306(8) Uani 1 1 d . . . . .
H19A H 0.3206 0.0647 0.3227 0.037 Uiso 1 1 calc R U . . .
H19B H 0.2826 0.0205 0.2448 0.037 Uiso 1 1 calc R U . . .
C20 C 0.23839(15) 0.0869(2) 0.3024(2) 0.0310(8) Uani 1 1 d . . . . .
H20A H 0.2046 0.0802 0.2580 0.037 Uiso 1 1 calc R U . . .
H20B H 0.2379 0.0449 0.3425 0.037 Uiso 1 1 calc R U . . .
C21 C 0.21420(15) 0.1951(2) 0.3769(2) 0.0298(8) Uani 1 1 d . . . . .
H21 H 0.1919 0.1519 0.3873 0.036 Uiso 1 1 calc R U . . .
C22 C 0.25160(15) 0.3424(2) 0.4110(2) 0.0296(8) Uani 1 1 d . . . . .
C23 C 0.21384(15) 0.2782(2) 0.41114(19) 0.0279(8) Uani 1 1 d . . . . .
C24 C 0.17518(16) 0.2922(3) 0.44793(19) 0.0341(9) Uani 1 1 d . . . . .
H24 H 0.1510 0.2474 0.4500 0.041 Uiso 1 1 calc R U . . .
C25 C 0.17188(17) 0.3696(3) 0.4810(2) 0.0378(10) Uani 1 1 d . . . . .
C26 C 0.20896(17) 0.4342(3) 0.4816(2) 0.0388(10) Uani 1 1 d . . . . .
H26 H 0.2071 0.4876 0.5053 0.047 Uiso 1 1 calc R U . . .
C27 C 0.24800(17) 0.4209(3) 0.4480(2) 0.0364(9) Uani 1 1 d . . . . .
H27 H 0.2733 0.4652 0.4493 0.044 Uiso 1 1 calc R U . . .
C28 C 0.22071(15) 0.3657(2) 0.1388(2) 0.0280(8) Uani 1 1 d . . . . .
C29 C 0.16679(14) 0.3712(2) 0.1521(2) 0.0258(8) Uani 1 1 d . . . . .
C30 C 0.11969(16) 0.3910(3) 0.0925(2) 0.0353(9) Uani 1 1 d . . . . .
H30 H 0.1215 0.4011 0.0424 0.042 Uiso 1 1 calc R U . . .
C31 C 0.07034(16) 0.3964(3) 0.1046(2) 0.0407(10) Uani 1 1 d . . . . .
H31 H 0.0385 0.4104 0.0630 0.049 Uiso 1 1 calc R U . . .
C32 C 0.06693(15) 0.3816(3) 0.1769(2) 0.0336(9) Uani 1 1 d . . . . .
H32 H 0.0328 0.3849 0.1851 0.040 Uiso 1 1 calc R U . . .
C33 C 0.11333(15) 0.3618(2) 0.2372(2) 0.0316(8) Uani 1 1 d . . . . .
H33 H 0.1113 0.3523 0.2873 0.038 Uiso 1 1 calc R U . . .
C34 C 0.16287(15) 0.3560(2) 0.2245(2) 0.0283(8) Uani 1 1 d . . . . .
H34 H 0.1946 0.3413 0.2660 0.034 Uiso 1 1 calc R U . . .

loop_
_atom_site_aniso_label
_atom_site_aniso_U_11
_atom_site_aniso_U_22
_atom_site_aniso_U_33
_atom_site_aniso_U_23
_atom_site_aniso_U_13
_atom_site_aniso_U_12
Cu1 0.0261(2) 0.0261(2) 0.0479(3) 0.0044(2) 0.0129(2) 0.0014(2)
Cu2 0.0263(2) 0.0206(2) 0.0333(2) -0.00241(19) 0.00608(18) -0.00129(19)
Cl1A 0.0495(19) 0.052(3) 0.062(3) 0.014(2) 0.0171(15) -0.016(2)
Cl1B 0.0323(17) 0.046(4) 0.126(12) 0.032(5) 0.018(3) -0.0100(18)
Cl2 0.0231(4) 0.0330(5) 0.0479(6) 0.0082(4) 0.0018(4) 0.0015(4)
Cl3 0.0504(6) 0.0692(8) 0.0354(6) -0.0144(5) 0.0146(5) 0.0049(6)
O1 0.0382(15) 0.0269(15) 0.0691(19) 0.0026(14) 0.0216(15) -0.0054(13)
O2 0.0238(12) 0.0241(14) 0.0447(15) -0.0009(12) 0.0063(11) 0.0004(11)
O3 0.0318(13) 0.0262(14) 0.0321(13) -0.0041(11) 0.0081(11) -0.0040(12)
O4 0.0257(13) 0.0232(13) 0.0365(14) 0.0030(11) 0.0086(11) 0.0008(11)
O5 0.0400(15) 0.0412(17) 0.0403(16) 0.0136(13) 0.0200(13) 0.0125(14)
O6 0.079(3) 0.036(2) 0.088(3) -0.004(2) 0.027(3) -0.019(2)
N1 0.0295(17) 0.044(2) 0.056(2) 0.0084(18) 0.0185(17) 0.0052(16)
N2 0.0252(15) 0.0291(17) 0.0317(16) 0.0005(13) 0.0057(13) 0.0059(14)
N3 0.0243(15) 0.0231(16) 0.0273(15) -0.0024(12) 0.0032(13) 0.0006(13)
N4 0.0297(16) 0.0196(15) 0.0305(16) 0.0011(12) 0.0062(14) 0.0025(13)
C1 0.026(2) 0.029(2) 0.092(4) 0.015(2) 0.010(2) -0.0004(18)
C2 0.035(2) 0.044(3) 0.080(3) 0.019(3) 0.020(2) -0.006(2)
C3 0.042(3) 0.061(4) 0.099(4) 0.038(3) 0.021(3) 0.000(3)
C4 0.037(3) 0.054(4) 0.113(5) 0.037(4) 0.007(3) -0.012(2)
C5 0.027(2) 0.032(3) 0.121(5) 0.017(3) -0.008(3) -0.006(2)
C6 0.026(2) 0.034(2) 0.096(4) 0.013(3) 0.003(2) -0.0057(19)
C7 0.038(2) 0.055(3) 0.071(3) 0.024(3) 0.024(2) 0.007(2)
C8 0.038(2) 0.056(3) 0.048(3) 0.017(2) 0.017(2) 0.014(2)
C9 0.032(2) 0.044(3) 0.042(2) 0.004(2) 0.0145(18) 0.0088(19)
C10 0.0207(17) 0.0250(19) 0.035(2) -0.0034(15) 0.0054(15) 0.0044(15)
C11 0.0230(17) 0.029(2) 0.033(2) -0.0002(16) 0.0052(15) 0.0019(16)
C12 0.0250(18) 0.028(2) 0.038(2) 0.0003(16) 0.0085(16) -0.0005(16)
C13 0.0270(18) 0.034(2) 0.042(2) -0.0064(18) 0.0066(17) -0.0042(18)
C14 0.0240(19) 0.040(2) 0.038(2) -0.0028(18) 0.0036(17) -0.0030(18)
C15 0.0247(18) 0.033(2) 0.039(2) 0.0069(17) 0.0060(17) -0.0004(17)
C16 0.0261(18) 0.0266(19) 0.035(2) 0.0025(16) 0.0064(16) 0.0028(16)
C17 0.0260(18) 0.033(2) 0.032(2) -0.0002(16) 0.0027(16) 0.0076(17)
C18 0.0263(18) 0.0252(19) 0.033(2) -0.0017(15) 0.0009(16) 0.0037(16)
C19 0.036(2) 0.0186(18) 0.0333(19) -0.0010(15) 0.0054(16) -0.0005(16)
C20 0.034(2) 0.0181(18) 0.037(2) -0.0010(15) 0.0072(17) -0.0023(16)
C21 0.0284(19) 0.0238(18) 0.0311(19) 0.0058(15) 0.0011(16) 0.0010(16)
C22 0.034(2) 0.0250(19) 0.0224(18) 0.0015(15) -0.0013(16) 0.0047(17)
C23 0.0325(19) 0.0276(19) 0.0197(17) 0.0038(14) 0.0032(15) 0.0059(16)
C24 0.036(2) 0.038(2) 0.0220(18) 0.0050(16) 0.0003(16) 0.0044(19)
C25 0.040(2) 0.046(2) 0.0233(19) 0.0000(17) 0.0047(17) 0.008(2)
C26 0.050(2) 0.035(2) 0.0251(19) -0.0063(17) 0.0041(18) 0.006(2)
C27 0.046(2) 0.029(2) 0.0265(19) -0.0026(16) 0.0017(17) 0.0000(19)
C28 0.033(2) 0.0208(17) 0.032(2) 0.0013(15) 0.0130(17) 0.0009(16)
C29 0.0256(18) 0.0191(17) 0.0309(19) 0.0001(14) 0.0070(15) 0.0008(15)
C30 0.036(2) 0.040(2) 0.0278(19) 0.0029(17) 0.0085(17) 0.0103(19)
C31 0.031(2) 0.052(3) 0.034(2) -0.0006(19) 0.0031(17) 0.008(2)
C32 0.0267(19) 0.031(2) 0.046(2) -0.0030(17) 0.0156(18) -0.0004(17)
C33 0.035(2) 0.0270(19) 0.035(2) 0.0071(16) 0.0143(17) 0.0003(17)
C34 0.0272(18) 0.0253(19) 0.0298(19) 0.0035(15) 0.0059(15) 0.0003(16)

loop_
_atom_type_symbol
_atom_type_description
_atom_type_scat_dispersion_real
_atom_type_scat_dispersion_imag
_atom_type_scat_source
C C 0.0033 0.0016 'International Tables Vol C Tables 4.2.6.8 and 6.1.1.4'
H H 0.0000 0.0000 'International Tables Vol C Tables 4.2.6.8 and 6.1.1.4'
N N 0.0061 0.0033 'International Tables Vol C Tables 4.2.6.8 and 6.1.1.4'
O O 0.0106 0.0060 'International Tables Vol C Tables 4.2.6.8 and 6.1.1.4'
Cl Cl 0.1484 0.1585 'International Tables Vol C Tables 4.2.6.8 and 6.1.1.4'
Cu Cu 0.3201 1.2651 'International Tables Vol C Tables 4.2.6.8 and 6.1.1.4'

loop_
_geom_angle_atom_site_label_1
_geom_angle_atom_site_label_2
_geom_angle_atom_site_label_3
_geom_angle
O1 Cu1 N1 92.48(15)
O1 Cu1 O2 88.82(12)
N1 Cu1 O2 150.35(12)
O1 Cu1 N2 169.82(12)
N1 Cu1 N2 83.85(14)
O2 Cu1 N2 89.72(11)
O1 Cu1 O4 96.88(11)
N1 Cu1 O4 127.46(12)
O2 Cu1 O4 81.65(10)
N2 Cu1 O4 92.87(11)
O3 Cu2 N4 93.11(12)
O3 Cu2 O2 91.07(11)
N4 Cu2 O2 161.12(11)
O3 Cu2 N3 175.69(11)
N4 Cu2 N3 83.15(12)
O2 Cu2 N3 91.81(11)
O3 Cu2 O4 94.42(10)
N4 Cu2 O4 120.82(10)
O2 Cu2 O4 77.12(9)
N3 Cu2 O4 89.35(10)
C1 O1 Cu1 128.1(3)
C12 O2 Cu2 111.2(2)
C12 O2 Cu1 113.2(2)
Cu2 O2 Cu1 105.55(11)
C22 O3 Cu2 125.6(2)
C28 O4 Cu1 121.3(2)
C28 O4 Cu2 145.3(2)
Cu1 O4 Cu2 88.24(8)
H6A O6 H6B 101(5)
C7 N1 C8 119.6(4)
C7 N1 Cu1 126.8(4)
C8 N1 Cu1 113.4(3)
C10 N2 C17 103.6(3)
C10 N2 C9 111.9(3)
C17 N2 C9 111.0(3)
C10 N2 Cu1 115.8(2)
C17 N2 Cu1 111.9(2)
C9 N2 Cu1 102.8(2)
C19 N3 C10 113.3(3)
C19 N3 C18 111.1(3)
C10 N3 C18 103.6(3)
C19 N3 Cu2 102.2(2)
C10 N3 Cu2 114.3(2)
C18 N3 Cu2 112.6(2)
C21 N4 C20 119.0(3)
C21 N4 Cu2 126.1(3)
C20 N4 Cu2 114.9(2)
O1 C1 C6 118.4(5)
O1 C1 C2 123.7(4)
C6 C1 C2 117.9(4)
C3 C2 C1 119.5(5)
C3 C2 C7 117.2(5)
C1 C2 C7 122.8(4)
C4 C3 C2 121.0(6)
C4 C3 H3 119.5
C2 C3 H3 119.5
C3 C4 C5 120.7(5)
C3 C4 Cl1B 134.6(14)
C5 C4 Cl1B 104.7(14)
C3 C4 Cl1A 113.2(7)
C5 C4 Cl1A 125.9(7)
C6 C5 C4 119.7(5)
C6 C5 H5 120.1
C4 C5 H5 120.1
C5 C6 C1 121.2(6)
C5 C6 H6 119.4
C1 C6 H6 119.4
N1 C7 C2 125.6(5)
N1 C7 H7 117.2
C2 C7 H7 117.2
N1 C8 C9 107.1(4)
N1 C8 H8A 110.3
C9 C8 H8A 110.3
N1 C8 H8B 110.3
C9 C8 H8B 110.3
H8A C8 H8B 108.6
N2 C9 C8 107.9(3)
N2 C9 H9A 110.1
C8 C9 H9A 110.1
N2 C9 H9B 110.1
C8 C9 H9B 110.1
H9A C9 H9B 108.4
N2 C10 N3 101.4(3)
N2 C10 C11 114.3(3)
N3 C10 C11 112.9(3)
N2 C10 H10 109.3
N3 C10 H10 109.3
C11 C10 H10 109.3
C16 C11 C12 120.4(3)
C16 C11 C10 120.5(3)
C12 C11 C10 119.0(3)
O2 C12 C11 120.5(3)
O2 C12 C13 120.1(3)
C11 C12 C13 119.5(4)
C14 C13 C12 120.0(4)
C14 C13 H13 120.0
C12 C13 H13 120.0
C13 C14 C15 120.1(3)
C13 C14 H14 120.0
C15 C14 H14 120.0
C16 C15 C14 120.7(4)
C16 C15 Cl2 119.5(3)
C14 C15 Cl2 119.8(3)
C15 C16 C11 119.3(4)
C15 C16 H16 120.3
C11 C16 H16 120.3
N2 C17 C18 104.8(3)
N2 C17 H17A 110.8
C18 C17 H17A 110.8
N2 C17 H17B 110.8
C18 C17 H17B 110.8
H17A C17 H17B 108.9
N3 C18 C17 104.7(3)
N3 C18 H18A 110.8
C17 C18 H18A 110.8
N3 C18 H18B 110.8
C17 C18 H18B 110.8
H18A C18 H18B 108.9
N3 C19 C20 108.4(3)
N3 C19 H19A 110.0
C20 C19 H19A 110.0
N3 C19 H19B 110.0
C20 C19 H19B 110.0
H19A C19 H19B 108.4
N4 C20 C19 107.2(3)
N4 C20 H20A 110.3
C19 C20 H20A 110.3
N4 C20 H20B 110.3
C19 C20 H20B 110.3
H20A C20 H20B 108.5
N4 C21 C23 125.1(4)
N4 C21 H21 117.4
C23 C21 H21 117.4
O3 C22 C23 124.6(3)
O3 C22 C27 118.0(4)
C23 C22 C27 117.4(4)
C24 C23 C22 120.2(4)
C24 C23 C21 117.2(4)
C22 C23 C21 122.5(3)
C25 C24 C23 120.7(4)
C25 C24 H24 119.6
C23 C24 H24 119.6
C24 C25 C26 120.0(4)
C24 C25 Cl3 119.8(4)
C26 C25 Cl3 120.2(3)
C27 C26 C25 120.1(4)
C27 C26 H26 120.0
C25 C26 H26 120.0
C26 C27 C22 121.5(4)
C26 C27 H27 119.3
C22 C27 H27 119.3
O5 C28 O4 124.2(3)
O5 C28 C29 118.9(3)
O4 C28 C29 116.9(3)
C30 C29 C34 118.2(3)
C30 C29 C28 121.1(3)
C34 C29 C28 120.7(3)
C31 C30 C29 121.2(4)
C31 C30 H30 119.4
C29 C30 H30 119.4
C30 C31 C32 120.1(4)
C30 C31 H31 119.9
C32 C31 H31 119.9
C31 C32 C33 119.7(4)
C31 C32 H32 120.1
C33 C32 H32 120.1
C32 C33 C34 119.8(4)
C32 C33 H33 120.1
C34 C33 H33 120.1
C33 C34 C29 120.9(3)
C33 C34 H34 119.5
C29 C34 H34 119.5

loop_
_geom_bond_atom_site_label_1
_geom_bond_atom_site_label_2
_geom_bond_distance
Cu1 O1 1.910(3)
Cu1 N1 1.956(4)
Cu1 O2 2.037(3)
Cu1 N2 2.102(3)
Cu1 O4 2.147(2)
Cu2 O3 1.911(3)
Cu2 N4 1.932(3)
Cu2 O2 1.949(3)
Cu2 N3 2.081(3)
Cu2 O4 2.404(2)
Cl1A C4 1.792(7)
Cl1B C4 1.738(8)
Cl2 C15 1.747(4)
Cl3 C25 1.745(4)
O1 C1 1.318(5)
O2 C12 1.362(4)
O3 C22 1.324(5)
O4 C28 1.284(4)
O5 C28 1.235(4)
O6 H6A 0.75(4)
O6 H6B 0.93(7)
N1 C7 1.280(6)
N1 C8 1.464(6)
N2 C10 1.462(5)
N2 C17 1.489(4)
N2 C9 1.491(5)
N3 C19 1.485(5)
N3 C10 1.497(5)
N3 C18 1.498(4)
N4 C21 1.285(5)
N4 C20 1.482(4)
C1 C6 1.407(7)
C1 C2 1.429(7)
C2 C3 1.412(6)
C2 C7 1.431(7)
C3 C4 1.348(8)
C3 H3 0.9500
C4 C5 1.408(9)
C5 C6 1.386(7)
C5 H5 0.9500
C6 H6 0.9500
C7 H7 0.9500
C8 C9 1.515(6)
C8 H8A 0.9900
C8 H8B 0.9900
C9 H9A 0.9900
C9 H9B 0.9900
C10 C11 1.513(5)
C10 H10 1.0000
C11 C16 1.390(5)
C11 C12 1.393(5)
C12 C13 1.397(5)
C13 C14 1.379(5)
C13 H13 0.9500
C14 C15 1.385(6)
C14 H14 0.9500
C15 C16 1.384(5)
C16 H16 0.9500
C17 C18 1.526(5)
C17 H17A 0.9900
C17 H17B 0.9900
C18 H18A 0.9900
C18 H18B 0.9900
C19 C20 1.517(5)
C19 H19A 0.9900
C19 H19B 0.9900
C20 H20A 0.9900
C20 H20B 0.9900
C21 C23 1.445(5)
C21 H21 0.9500
C22 C23 1.404(5)
C22 C27 1.421(5)
C23 C24 1.400(5)
C24 C25 1.370(6)
C24 H24 0.9500
C25 C26 1.395(6)
C26 C27 1.366(6)
C26 H26 0.9500
C27 H27 0.9500
C28 C29 1.502(5)
C29 C30 1.385(5)
C29 C34 1.388(5)
C30 C31 1.375(6)
C30 H30 0.9500
C31 C32 1.379(6)
C31 H31 0.9500
C32 C33 1.381(5)
C32 H32 0.9500
C33 C34 1.386(5)
C33 H33 0.9500
C34 H34 0.9500
